data_2004344
loop_
_publ_author_name
'Ross, J.-N.'
'Wardell, J. L.'
'Low, J. N.'
'Ferguson, G.'

_publ_section_title
;Co-Crystallization of Stereoisomers of
 <i>N</i>,<i>N</i>'-Bis(2-phenyl-5-hydroxymethyl-1,3-dioxan-5-yl)ethanediamide
;
_journal_issue 1
_journal_name_full 'Acta Crystallographica Section C'
_journal_page_first 228
_journal_page_last 231
_journal_paper_doi 10.1107/S0108270195014478
_journal_volume 52
_journal_year 1996
_chemical_formula_moiety 'C24 H28 N2 O8'
_chemical_formula_sum 'C24 H28 N2 O8'
_chemical_formula_weight 472.48
_chemical_name_systematic
;
1:1 mixture of N,N'-bis(trans-2-phenyl-5-hydroxymethyl-1,3-dioxan-5-
yl)ethanediamide  and  N,N'-bis(cis-2-phenyl-5-hydroxymethyl-1,3-dioxan-5-
yl)ethanediamide
;
_space_group_IT_number 14
_symmetry_cell_setting monoclinic
_symmetry_space_group_name_Hall '-P 2ybc'
_symmetry_space_group_name_H-M 'P 1 21/c 1'
_cell_angle_alpha 90.00
_cell_angle_beta 95.489(8)
_cell_angle_gamma 90.00
_cell_formula_units_Z 4
_cell_length_a 10.3023(9)
_cell_length_b 6.6712(7)
_cell_length_c 33.0305(4)
_cell_measurement_reflns_used 25
_cell_measurement_temperature 294.0(10)
_cell_measurement_theta_max 12.0
_cell_measurement_theta_min 10.0
_cell_volume 2259.7(3)
_computing_cell_refinement 'SET4 and CELDIM CAD-4'
_computing_data_collection 'CAD-4 Software (Enraf-Nonius 1992)'
_computing_data_reduction 'DATRD2 NRCVAX94 (Gabe, Le Page, Charland, Lee & White, 1989)'
_computing_molecular_graphics 'NRCVAX94; PLATON (Spek, 1995a); PLUTON (Spek 1995b)'
_computing_publication_material 'NRCVAX94; SHELXL93 and WordPerfect'
_computing_structure_refinement 'NRCVAX94; SHELXL93 (Sheldrick, 1993)'
_computing_structure_solution 'SOLVER NRCVAX'
_diffrn_ambient_temperature 294.0(10)
_diffrn_measurement_device 'Nonius CAD-4'
_diffrn_measurement_method \q/2\q
_diffrn_radiation_monochromator graphite
_diffrn_radiation_source 'X-ray tube'
_diffrn_radiation_type 'Molybdenum K\a'
_diffrn_radiation_wavelength 0.7107
_diffrn_reflns_av_R_equivalents 0.014
_diffrn_reflns_av_sigmaI/netI 0.0654
_diffrn_reflns_limit_h_max 11
_diffrn_reflns_limit_h_min -11
_diffrn_reflns_limit_k_max 7
_diffrn_reflns_limit_k_min 0
_diffrn_reflns_limit_l_max 37
_diffrn_reflns_limit_l_min 0
_diffrn_reflns_number 3740
_diffrn_reflns_theta_max 23.9
_diffrn_reflns_theta_min 2.2
_diffrn_standards_decay_% 'no decay, variation 0.2'
_diffrn_standards_interval_time 120
_diffrn_standards_number 3
_exptl_absorpt_coefficient_mu 0.105
_exptl_absorpt_correction_T_max 1.0
_exptl_absorpt_correction_T_min 1.0
_exptl_absorpt_correction_type none
_exptl_crystal_colour colorless
_exptl_crystal_density_diffrn 1.389
_exptl_crystal_density_method 'not measured'
_exptl_crystal_description plate
_exptl_crystal_F_000 1000
_exptl_crystal_size_max 0.42
_exptl_crystal_size_mid 0.32
_exptl_crystal_size_min 0.07
_refine_diff_density_max 0.288
_refine_diff_density_min -0.265
_refine_ls_extinction_method none
_refine_ls_goodness_of_fit_all 0.933
_refine_ls_goodness_of_fit_obs 1.126
_refine_ls_matrix_type full
_refine_ls_number_parameters 309
_refine_ls_number_reflns 3537
_refine_ls_number_restraints 0
_refine_ls_restrained_S_all 0.933
_refine_ls_restrained_S_obs 1.126
_refine_ls_R_factor_all 0.1013
_refine_ls_R_factor_obs 0.0423
_refine_ls_shift/esd_max 0.007
_refine_ls_shift/esd_mean 0.001
_refine_ls_structure_factor_coef Fsqd
_refine_ls_weighting_details 'w=1/[\s^2^(Fo^2^)+(0.0573P)^2^] where P=(Fo^2^+2Fc^2^)/3'
_refine_ls_weighting_scheme calc
_refine_ls_wR_factor_all 0.1075
_refine_ls_wR_factor_obs 0.0941
_reflns_number_observed 2002
_reflns_number_total 3537
_reflns_observed_criterion >2\s(I)
_cod_data_source_file ab1322.cif
_cod_data_source_block I
_cod_depositor_comments
;
The following automatic conversions were performed:

'_refine_ls_weighting_scheme' value 'calc
w=1/[\s^2^(Fo^2^)+(0.0573P)^2^] where P=(Fo^2^+2Fc^2^)/3' was changed
to 'calc'. New tag '_refine_ls_weighting_details' was created. The
value of the new tag was set to 'w=1/[\s^2^(Fo^2^)+(0.0573P)^2^]
where P=(Fo^2^+2Fc^2^)/3'.

Automatic conversion script
Id: cif_fix_values 3143 2015-03-26 13:38:13Z robertas 
;
_cod_original_sg_symbol_H-M 'P 21/c'
_cod_database_code 2004344

loop_
_symmetry_equiv_pos_as_xyz
'x, y, z'
'-x, y+1/2, -z+1/2'
'-x, -y, -z'
'x, -y-1/2, z-1/2'

loop_
_atom_site_aniso_label
_atom_site_aniso_U_11
_atom_site_aniso_U_22
_atom_site_aniso_U_33
_atom_site_aniso_U_12
_atom_site_aniso_U_13
_atom_site_aniso_U_23
O1A 0.0290(10) 0.0436(11) 0.0358(9) -0.0006(9) 0.0050(8) -0.0052(9)
C2A 0.034(2) 0.041(2) 0.0288(13) -0.0023(13) 0.0053(12) 0.0021(12)
O3A 0.0284(10) 0.0444(11) 0.0401(10) -0.0006(9) 0.0076(8) -0.0045(9)
C4A 0.035(2) 0.040(2) 0.0366(14) 0.0074(13) 0.0052(12) -0.0014(13)
C5A 0.0313(14) 0.036(2) 0.0290(13) 0.0031(12) 0.0058(11) 0.0036(12)
C6A 0.035(2) 0.041(2) 0.0314(14) -0.0043(13) 0.0044(12) 0.0013(13)
C7A 0.045(2) 0.037(2) 0.0280(14) -0.0051(14) 0.0081(13) 0.0044(13)
C8A 0.050(2) 0.052(2) 0.040(2) -0.006(2) 0.0075(14) -0.0032(15)
C9A 0.077(2) 0.056(2) 0.044(2) -0.024(2) 0.003(2) -0.004(2)
C10A 0.106(3) 0.040(2) 0.042(2) -0.011(2) 0.016(2) -0.005(2)
C11A 0.083(3) 0.043(2) 0.051(2) 0.011(2) 0.021(2) 0.001(2)
C12A 0.052(2) 0.045(2) 0.043(2) 0.001(2) 0.0123(14) 0.0000(15)
N13A 0.0368(13) 0.0331(12) 0.0322(11) 0.0063(10) 0.0067(10) 0.0042(10)
C14A 0.041(2) 0.031(2) 0.0287(13) -0.0018(13) 0.0093(12) -0.0062(11)
O15A 0.0477(12) 0.0431(11) 0.0426(11) 0.0112(10) 0.0165(9) -0.0002(9)
C16A 0.041(2) 0.038(2) 0.041(2) 0.0039(13) 0.0060(13) 0.0009(13)
O17A 0.0466(12) 0.0519(14) 0.0634(13) 0.0002(10) -0.0075(10) -0.0222(10)
O1B 0.0435(11) 0.0477(12) 0.0365(10) 0.0145(10) -0.0043(9) -0.0093(9)
C2B 0.0288(15) 0.039(2) 0.0408(15) -0.0011(13) 0.0043(12) -0.0010(13)
O3B 0.0327(10) 0.0376(10) 0.0353(9) 0.0042(9) 0.0001(8) -0.0048(8)
C4B 0.041(2) 0.036(2) 0.0304(14) 0.0003(13) 0.0043(12) -0.0032(12)
C5B 0.0305(14) 0.0343(15) 0.0318(14) 0.0047(12) 0.0022(11) -0.0032(12)
C6B 0.040(2) 0.050(2) 0.043(2) 0.0100(14) 0.0008(13) -0.0124(15)
C7B 0.0345(15) 0.034(2) 0.0302(13) 0.0031(13) 0.0015(12) 0.0002(12)
C8B 0.037(2) 0.049(2) 0.042(2) -0.0034(14) 0.0056(13) -0.0031(14)
C9B 0.046(2) 0.054(2) 0.041(2) 0.008(2) 0.0143(14) 0.000(2)
C10B 0.067(2) 0.049(2) 0.043(2) -0.002(2) 0.014(2) -0.0116(15)
C11B 0.058(2) 0.057(2) 0.058(2) -0.023(2) 0.014(2) -0.022(2)
C12B 0.043(2) 0.051(2) 0.046(2) -0.0108(15) 0.0109(14) -0.0114(15)
N13B 0.0408(13) 0.0457(14) 0.0341(12) 0.0139(12) -0.0004(10) -0.0068(11)
C14B 0.041(2) 0.036(2) 0.0358(14) 0.0103(14) 0.0002(13) 0.0004(13)
O15B 0.110(2) 0.095(2) 0.0580(14) 0.070(2) -0.0307(14) -0.0315(14)
C16B 0.052(2) 0.040(2) 0.045(2) -0.0046(15) 0.0063(14) 0.0015(14)
O17B 0.0405(12) 0.070(2) 0.0678(14) -0.0148(11) 0.0072(11) 0.0064(12)

loop_
_atom_site_label
_atom_site_occupancy
_atom_site_fract_x
_atom_site_fract_y
_atom_site_fract_z
_atom_site_U_iso_or_equiv
_atom_site_thermal_displace_type
_atom_site_calc_flag
_atom_site_refinement_flags
_atom_site_type_symbol
O1A 1 .8476(2) .9715(3) .12113(5) .0360(4) Uani d . O
C2A 1 .9652(2) .9723(4) .14655(7) .0345(6) Uani d . C
O3A 1 1.0734(2) .9485(3) .12368(5) .0374(5) Uani d . O
C4A 1 1.0690(2) .7602(4) .10258(7) .0372(7) Uani d . C
C5A 1 .9421(2) .7399(4) .07522(7) .0318(6) Uani d . C
C6A 1 .8301(2) .7830(4) .10050(7) .0357(6) Uani d . C
C7A 1 .9790(3) 1.1662(4) .16993(7) .0364(7) Uani d . C
C8A 1 1.1010(3) 1.2244(5) .18718(8) .0472(7) Uani d . C
C9A 1 1.1142(4) 1.3922(5) .21163(9) .0592(9) Uani d . C
C10A 1 1.0068(4) 1.5050(5) .21886(9) .0623(10) Uani d . C
C11A 1 .8859(4) 1.4492(5) .20128(9) .0578(9) Uani d . C
C12A 1 .8714(3) 1.2803(4) .17691(8) .0463(7) Uani d . C
N13A 1 .9358(2) .8918(3) .04281(6) .0338(5) Uani d . N
C14A 1 1.0180(3) .9126(4) .01465(7) .0331(6) Uani d . C
O15A 1 1.1158(2) .8097(3) .01130(5) .0437(5) Uani d . O
C16A 1 .9290(3) .5296(4) .05754(8) .0398(7) Uani d . C
O17A 1 .8075(2) .5130(3) .03392(6) .0548(6) Uani d . O
O1B 1 .5398(2) 1.4309(3) .12943(5) .0431(5) Uani d . O
C2B 1 .4942(2) 1.6245(4) .11869(8) .0361(6) Uani d . C
O3B 1 .3710(2) 1.6150(3) .09568(5) .0354(4) Uani d . O
C4B 1 .3783(3) 1.5050(4) .05905(7) .0357(6) Uani d . C
C5B 1 .4238(2) 1.2921(4) .06871(7) .0322(6) Uani d . C
C6B 1 .5560(3) 1.3082(4) .09443(8) .0445(7) Uani d . C
C7B 1 .4772(2) 1.7405(4) .15699(7) .0330(6) Uani d . C
C8B 1 .3669(3) 1.7187(4) .17709(8) .0427(7) Uani d . C
C9B 1 .3504(3) 1.8298(4) .21130(8) .0463(7) Uani d . C
C10B 1 .4450(3) 1.9635(5) .22587(8) .0524(8) Uani d . C
C11B 1 .5555(3) 1.9853(5) .20612(9) .0573(9) Uani d . C
C12B 1 .5717(3) 1.8752(4) .17186(8) .0462(7) Uani d . C
N13B 1 .4356(2) 1.1929(3) .02938(6) .0405(6) Uani d . N
C14B 1 .5134(3) 1.0439(4) .02139(8) .0380(7) Uani d . C
O15B 1 .5981(3) .9726(4) .04477(6) .0901(9) Uani d . O
C16B 1 .3268(3) 1.1794(4) .09210(8) .0457(7) Uani d . C
O17B 1 .2004(2) 1.2038(3) .07151(6) .0594(6) Uani d . O
H2A 1 .9641 .8611 .16589 .041 Uiso calc R H
H4A1 1 1.0760 .6514 .12216 .045 Uiso calc R H
H4A2 1 1.1422 .7510 .08628 .045 Uiso calc R H
H6A1 1 .7490 .7851 .08299 .043 Uiso calc R H
H6A2 1 .8245 .6768 .12033 .043 Uiso calc R H
H8A 1 1.1743 1.1502 .18225 .057 Uiso calc R H
H9A 1 1.1964 1.4294 .22334 .071 Uiso calc R H
H10A 1 1.0160 1.6177 .23546 .075 Uiso calc R H
H11A 1 .8132 1.5257 .20579 .069 Uiso calc R H
H12A 1 .7891 1.2436 .16521 .056 Uiso calc R H
H13A 1 .8722 .9757 .04209 .041 Uiso calc R H
H16A 1 .9994 .5039 .04071 .048 Uiso calc R H
H16B 1 .9343 .4317 .07933 .048 Uiso calc R H
H17A 1 .8090 .4162 .0187 .082 Uiso calc R H
H2B 1 .5569 1.6931 .10300 .043 Uiso calc R H
H4B1 1 .4387 1.5703 .04251 .043 Uiso calc R H
H4B2 1 .2932 1.5020 .04370 .043 Uiso calc R H
H6B1 1 .5864 1.1759 .10302 .053 Uiso calc R H
H6B2 1 .6202 1.3678 .07845 .053 Uiso calc R H
H8B 1 .3028 1.6278 .16741 .051 Uiso calc R H
H9B 1 .2753 1.8144 .22455 .056 Uiso calc R H
H10B 1 .4342 2.0388 .24900 .063 Uiso calc R H
H11B 1 .6198 2.0753 .21602 .069 Uiso calc R H
H12B 1 .6467 1.8915 .15861 .055 Uiso calc R H
H13B 1 .3854 1.2377 .00908 .049 Uiso calc R H
H16C 1 .3494 1.0382 .09369 .055 Uiso calc R H
H16D 1 .3287 1.2316 .11955 .055 Uiso calc R H
H17B 1 .1462 1.1525 .0849 .089 Uiso calc R H

loop_
_atom_type_symbol
_atom_type_description
_atom_type_scat_dispersion_real
_atom_type_scat_dispersion_imag
_atom_type_scat_source
C C 0.0033 0.0016 'International Tables Vol C Tables 4.2.6.8 and 6.1.1.4'
H H 0.0000 0.0000 'International Tables Vol C Tables 4.2.6.8 and 6.1.1.4'
N N 0.0061 0.0033 'International Tables Vol C Tables 4.2.6.8 and 6.1.1.4'
O O 0.0106 0.0060 'International Tables Vol C Tables 4.2.6.8 and 6.1.1.4'

loop_
_geom_angle_atom_site_label_1
_geom_angle_atom_site_label_2
_geom_angle_atom_site_label_3
_geom_angle_site_symmetry_1
_geom_angle_site_symmetry_3
_geom_angle
C2A O1A C6A . . 110.4(2)
O1A C2A O3A . . 111.0(2)
O1A C2A C7A . . 110.1(2)
O3A C2A C7A . . 109.3(2)
C2A O3A C4A . . 111.5(2)
O3A C4A C5A . . 110.6(2)
C4A C5A C6A . . 108.2(2)
C4A C5A N13A . . 110.3(2)
C4A C5A C16A . . 110.4(2)
C6A C5A N13A . . 106.7(2)
C6A C5A C16A . . 110.0(2)
N13A C5A C16A . . 111.1(2)
O1A C6A C5A . . 111.2(2)
C2A C7A C8A . . 119.3(2)
C2A C7A C12A . . 121.4(2)
C8A C7A C12A . . 119.2(3)
C7A C8A C9A . . 120.2(3)
C8A C9A C10A . . 120.6(3)
C9A C10A C11A . . 119.3(3)
C10A C11A C12A . . 120.6(3)
C7A C12A C11A . . 120.1(3)
C5A N13A C14A . . 126.7(2)
N13A C14A O15A . . 126.0(2)
C14A C14A O15A 3_775 . 121.1(3)
N13A C14A C14A . 3_775 112.9(3)
C5A C16A O17A . . 109.0(2)
C2B O1B C6B . . 112.4(2)
O1B C2B O3B . . 110.8(2)
O1B C2B C7B . . 108.8(2)
O3B C2B C7B . . 107.7(2)
C2B O3B C4B . . 111.2(2)
O3B C4B C5B . . 110.1(2)
C4B C5B C6B . . 106.9(2)
C4B C5B N13B . . 106.5(2)
C4B C5B C16B . . 111.4(2)
C6B C5B N13B . . 112.0(2)
C6B C5B C16B . . 110.1(2)
N13B C5B C16B . . 109.8(2)
O1B C6B C5B . . 108.6(2)
C2B C7B C8B . . 121.1(2)
C2B C7B C12B . . 119.9(2)
C8B C7B C12B . . 118.9(2)
C7B C8B C9B . . 120.7(3)
C8B C9B C10B . . 119.9(3)
C9B C10B C11B . . 119.7(3)
C10B C11B C12B . . 120.4(3)
C7B C12B C11B . . 120.3(3)
C5B N13B C14B . . 128.1(2)
N13B C14B O15B . . 125.8(2)
C14B C14B O15B 3_675 . 119.7(3)
N13B C14B C14B . 3_675 114.5(3)
C5B C16B O17B . . 108.5(2)

loop_
_geom_bond_atom_site_label_1
_geom_bond_atom_site_label_2
_geom_bond_site_symmetry_2
_geom_bond_distance
_geom_bond_publ_flag
O1A C2A . 1.407(3) y
O1A C6A . 1.434(3) y
C2A O3A . 1.414(3) y
C2A C7A . 1.506(3) y
O3A C4A . 1.435(3) y
C4A C5A . 1.522(3) y
C5A C6A . 1.514(3) y
C5A N13A . 1.471(3) y
C5A C16A . 1.521(4) y
C7A C8A . 1.385(4) ?
C7A C12A . 1.382(4) ?
C8A C9A . 1.379(4) ?
C9A C10A . 1.378(4) ?
C10A C11A . 1.374(4) ?
C11A C12A . 1.385(4) ?
N13A C14A . 1.324(3) y
C14A C14A 3_775 1.538(5) y
C14A O15A . 1.233(3) y
C16A O17A . 1.415(3) y
O1B C2B . 1.409(3) y
O1B C6B . 1.439(3) y
C2B O3B . 1.417(3) y
C2B C7B . 1.507(3) y
O3B C4B . 1.423(3) y
C4B C5B . 1.520(3) y
C5B C6B . 1.539(3) y
C5B N13B . 1.473(3) y
C5B C16B . 1.520(3) y
C7B C8B . 1.378(3) ?
C7B C12B . 1.380(4) ?
C8B C9B . 1.376(4) ?
C9B C10B . 1.373(4) ?
C10B C11B . 1.373(4) ?
C11B C12B . 1.372(4) ?
N13B C14B . 1.319(3) y
C14B C14B 3_675 1.530(5) y
C14B O15B . 1.206(3) y
C16B O17B . 1.420(3) y

loop_
_geom_torsion_atom_site_label_1
_geom_torsion_atom_site_label_2
_geom_torsion_atom_site_label_3
_geom_torsion_atom_site_label_4
_geom_torsion_site_symmetry_4
_geom_torsion
C6A O1A C2A O3A . 62.2(3)
C6A O1A C2A C7A . -176.7(2)
O1A C2A O3A C4A . -61.8(3)
C7A C2A O3A C4A . 176.7(2)
C2A O3A C4A C5A . 56.7(2)
O3A C4A C5A N13A . 64.8(2)
O3A C4A C5A C6A . -51.6(3)
O3A C4A C5A C16A . -172.1(2)
C2A O1A C6A C5A . -58.7(2)
N13A C5A C6A O1A . -65.7(2)
C16A C5A C6A O1A . 173.7(2)
C4A C5A C6A O1A . 52.9(3)
O1A C2A C7A C12A . 23.4(3)
O3A C2A C7A C12A . 145.6(2)
O1A C2A C7A C8A . -161.0(2)
O3A C2A C7A C8A . -38.9(3)
C12A C7A C8A C9A . 1.3(4)
C2A C7A C8A C9A . -174.4(2)
C7A C8A C9A C10A . -0.7(4)
C8A C9A C10A C11A . -0.3(5)
C9A C10A C11A C12A . 0.7(4)
C8A C7A C12A C11A . -0.8(4)
C2A C7A C12A C11A . 174.7(2)
C10A C11A C12A C7A . -0.2(4)
C6A C5A N13A C14A . 177.8(2)
C16A C5A N13A C14A . -62.2(3)
C4A C5A N13A C14A . 60.6(3)
C5A N13A C14A O15A . -1.5(4)
C5A N13A C14A C14A 3_775 179.8(2)
N13A C5A C16A O17A . -60.1(3)
C6A C5A C16A O17A . 57.8(3)
C4A C5A C16A O17A . 177.2(2)
C4B O3B C2B O1B . -60.4(2)
C4B O3B C2B C7B . -179.3(2)
O3B C2B O1B C6B . 60.6(3)
C7B C2B O1B C6B . 178.8(2)
C2B O1B C6B C5B . -58.9(3)
O1B C6B C5B N13B . 171.9(2)
O1B C6B C5B C16B . -65.5(3)
O1B C6B C5B C4B . 55.6(3)
C2B O3B C4B C5B . 60.0(3)
N13B C5B C4B O3B . -177.0(2)
C16B C5B C4B O3B . 63.3(3)
C6B C5B C4B O3B . -57.0(3)
O1B C2B C7B C8B . -81.9(3)
O3B C2B C7B C8B . 38.2(3)
O1B C2B C7B C12B . 99.8(3)
O3B C2B C7B C12B . -140.1(2)
C12B C7B C8B C9B . 0.4(4)
C2B C7B C8B C9B . -177.9(2)
C7B C8B C9B C10B . -0.4(4)
C8B C9B C10B C11B . 0.0(4)
C9B C10B C11B C12B . 0.3(5)
C10B C11B C12B C7B . -0.3(5)
C8B C7B C12B C11B . 0.0(4)
C2B C7B C12B C11B . 178.3(3)
C16B C5B N13B C14B . -87.0(3)
C4B C5B N13B C14B . 152.3(3)
C6B C5B N13B C14B . 35.8(4)
C5B N13B C14B O15B . -6.8(5)
C5B N13B C14B C14B 3_675 171.4(3)
N13B C5B C16B O17B . -68.3(3)
C4B C5B C16B O17B . 49.4(3)
C6B C5B C16B O17B . 167.8(2)
